data_2233688
loop_
_publ_author_name
'Lakhrissi, Brahim'
'Massoui, Mohamed'
'Ramli, Youssef'
'Essassi, El Mokhtar'
'Ng, Seik Weng'

_publ_section_title
;
 1,3-Bis[2-hydroxy-2-(6-methoxy-2,2-dimethyl-3a,5,6,6a-tetrahydro-2<i>H</i>-furo[2,3-<i>d</i>][1,3]dioxol-5-yl)ethyl]-2,3-dihydro-1<i>H</i>-1,3-benzodiazol-2-one
;
_journal_coeditor_code XU5430
_journal_issue 2
_journal_name_full 'Acta Crystallographica Section E'
_journal_page_first o351
_journal_paper_doi 10.1107/S160053681105625X
_journal_volume 68
_journal_year 2012
_chemical_formula_iupac 'C27 H38 N2 O11'
_chemical_formula_moiety 'C27 H38 N2 O11'
_chemical_formula_sum 'C27 H38 N2 O11'
_chemical_formula_weight 566.59
_chemical_name_systematic
;
1,3-Bis[2-hydroxy-2-(6-methoxy-2,2-dimethyl-3a,5,6,6a-tetrahydro-2<i>H</i>-
furo[2,3-<i>d</i>][1,3]dioxol-5-yl)ethyl]-2,3-dihydro-1<i>H</i>-
1,3-benzodiazol-2-one
;
_space_group_IT_number 5
_symmetry_cell_setting monoclinic
_symmetry_space_group_name_Hall 'C 2y'
_symmetry_space_group_name_H-M 'C 1 2 1'
_atom_sites_solution_hydrogens geom
_atom_sites_solution_primary direct
_atom_sites_solution_secondary difmap
_audit_creation_method SHELXL-97
_cell_angle_alpha 90.00
_cell_angle_beta 98.267(2)
_cell_angle_gamma 90.00
_cell_formula_units_Z 4
_cell_length_a 30.5551(8)
_cell_length_b 5.31320(10)
_cell_length_c 17.8757(5)
_cell_measurement_reflns_used 8431
_cell_measurement_temperature 296(2)
_cell_measurement_theta_max 22.39
_cell_measurement_theta_min 2.30
_cell_volume 2871.88(12)
_computing_cell_refinement 'SAINT (Bruker, 2010)'
_computing_data_collection 'APEX2 (Bruker, 2010)'
_computing_data_reduction 'SAINT (Bruker, 2010)'
_computing_molecular_graphics 'X-SEED (Barbour, 2001)'
_computing_publication_material 'publCIF (Westrip, 2010)'
_computing_structure_refinement 'SHELXL97 (Sheldrick, 2008)'
_computing_structure_solution 'SHELXS97 (Sheldrick, 2008)'
_diffrn_ambient_temperature 296(2)
_diffrn_measured_fraction_theta_full 0.998
_diffrn_measured_fraction_theta_max 0.998
_diffrn_measurement_device_type 'Bruker APEX DUO'
_diffrn_measurement_method '\w scans'
_diffrn_radiation_monochromator graphite
_diffrn_radiation_source 'fine-focus sealed tube'
_diffrn_radiation_type MoK\a
_diffrn_radiation_wavelength 0.71073
_diffrn_reflns_av_R_equivalents 0.0344
_diffrn_reflns_av_sigmaI/netI 0.0206
_diffrn_reflns_limit_h_max 40
_diffrn_reflns_limit_h_min -40
_diffrn_reflns_limit_k_max 7
_diffrn_reflns_limit_k_min -7
_diffrn_reflns_limit_l_max 23
_diffrn_reflns_limit_l_min -23
_diffrn_reflns_number 30976
_diffrn_reflns_theta_full 28.11
_diffrn_reflns_theta_max 28.11
_diffrn_reflns_theta_min 2.30
_diffrn_standards_decay_% 0
_diffrn_standards_interval_count 0
_diffrn_standards_interval_time 0
_diffrn_standards_number 0
_exptl_absorpt_coefficient_mu 0.102
_exptl_absorpt_correction_type none
_exptl_crystal_colour colorless
_exptl_crystal_density_diffrn 1.310
_exptl_crystal_density_method 'not measured'
_exptl_crystal_description prism
_exptl_crystal_F_000 1208
_exptl_crystal_size_max 0.42
_exptl_crystal_size_mid 0.17
_exptl_crystal_size_min 0.12
_refine_diff_density_max 0.167
_refine_diff_density_min -0.159
_refine_ls_extinction_method none
_refine_ls_goodness_of_fit_ref 1.009
_refine_ls_hydrogen_treatment constr
_refine_ls_matrix_type full
_refine_ls_number_parameters 363
_refine_ls_number_reflns 3861
_refine_ls_number_restraints 1
_refine_ls_restrained_S_all 1.009
_refine_ls_R_factor_all 0.0658
_refine_ls_R_factor_gt 0.0436
_refine_ls_shift/su_max 0.001
_refine_ls_shift/su_mean 0.001
_refine_ls_structure_factor_coef Fsqd
_refine_ls_weighting_details 'calc w=1/[\s^2^(Fo^2^)+(0.0702P)^2^+0.7057P] where P=(Fo^2^+2Fc^2^)/3'
_refine_ls_weighting_scheme calc
_refine_ls_wR_factor_gt 0.1168
_refine_ls_wR_factor_ref 0.1335
_reflns_number_gt 2734
_reflns_number_total 3861
_reflns_threshold_expression I>2\s(I)
_cod_data_source_file xu5430.cif
_cod_data_source_block I
_cod_original_sg_symbol_H-M 'C 2'
_cod_database_code 2233688
_cod_database_fobs_code 2233688

loop_
_symmetry_equiv_pos_as_xyz
'x, y, z'
'-x, y, -z'
'x+1/2, y+1/2, z'
'-x+1/2, y+1/2, -z'

loop_
_atom_site_type_symbol
_atom_site_label
_atom_site_fract_x
_atom_site_fract_y
_atom_site_fract_z
_atom_site_U_iso_or_equiv
_atom_site_adp_type
_atom_site_calc_flag
_atom_site_refinement_flags
_atom_site_occupancy
_atom_site_symmetry_multiplicity
O O1 0.45026(6) 0.5033(5) 0.33539(12) 0.0766(6) Uani d . 1 1
O O2 0.37502(7) 0.7202(4) 0.23328(12) 0.0767(6) Uani d . 1 1
O O3 0.37553(11) 0.6090(5) 0.10928(13) 0.0998(9) Uani d . 1 1
O O4 0.41260(7) 0.2587(4) 0.14954(10) 0.0654(5) Uani d . 1 1
O O5 0.36385(8) 0.3556(9) 0.39848(13) 0.1219(14) Uani d . 1 1
H H5 0.3436 0.3546 0.4241 0.183 Uiso calc R 1 1
O O6 0.27339(8) 0.3692(13) 0.44238(12) 0.174(3) Uani d . 1 1
O O7 0.17794(8) 0.3550(10) 0.45163(15) 0.1362(17) Uani d . 1 1
H H7 0.2032 0.3342 0.4733 0.204 Uiso calc R 1 1
O O8 0.11563(7) 0.0500(5) 0.29169(12) 0.0794(6) Uani d . 1 1
O O9 0.06657(10) 0.1535(4) 0.18397(12) 0.0876(8) Uani d . 1 1
O O10 0.05679(8) 0.5151(4) 0.24633(11) 0.0710(6) Uani d . 1 1
O O11 0.07896(7) 0.2187(6) 0.42890(11) 0.0880(8) Uani d . 1 1
N N1 0.27933(7) 0.5088(8) 0.32190(13) 0.0886(10) Uani d . 1 1
N N2 0.23072(8) 0.2129(9) 0.33524(13) 0.0946(12) Uani d . 1 1
C C1 0.47984(12) 0.3388(10) 0.3764(2) 0.1010(13) Uani d . 1 1
H H1A 0.5000 0.4321 0.4123 0.152 Uiso calc R 1 1
H H1B 0.4961 0.2501 0.3426 0.152 Uiso calc R 1 1
H H1C 0.4639 0.2204 0.4028 0.152 Uiso calc R 1 1
C C2 0.41922(8) 0.3811(6) 0.28051(14) 0.0604(6) Uani d . 1 1
H H2 0.4188 0.1989 0.2889 0.072 Uiso calc R 1 1
C C3 0.42988(9) 0.4441(5) 0.20226(15) 0.0579(6) Uani d . 1 1
H H3 0.4615 0.4741 0.2019 0.070 Uiso calc R 1 1
C C4 0.39090(12) 0.3801(6) 0.08371(16) 0.0733(8) Uani d . 1 1
C C5 0.42325(15) 0.4237(11) 0.02859(19) 0.1074(13) Uani d . 1 1
H H5A 0.4474 0.5248 0.0522 0.161 Uiso calc R 1 1
H H5B 0.4086 0.5092 -0.0153 0.161 Uiso calc R 1 1
H H5C 0.4343 0.2649 0.0139 0.161 Uiso calc R 1 1
C C6 0.35169(13) 0.2237(9) 0.0517(2) 0.1029(13) Uani d . 1 1
H H6A 0.3324 0.2036 0.0892 0.154 Uiso calc R 1 1
H H6B 0.3616 0.0615 0.0375 0.154 Uiso calc R 1 1
H H6C 0.3361 0.3062 0.0081 0.154 Uiso calc R 1 1
C C7 0.40167(11) 0.6756(6) 0.17787(17) 0.0686(8) Uani d . 1 1
H H7A 0.4203 0.8220 0.1712 0.082 Uiso calc R 1 1
C C8 0.37374(9) 0.4957(7) 0.27796(15) 0.0659(7) Uani d . 1 1
H H8 0.3515 0.3799 0.2523 0.079 Uiso calc R 1 1
C C9 0.36052(10) 0.5741(10) 0.35228(17) 0.0879(12) Uani d . 1 1
H H9 0.3818 0.6990 0.3756 0.105 Uiso calc R 1 1
C C10 0.31454(10) 0.6894(11) 0.3438(2) 0.1013(15) Uani d . 1 1
H H10A 0.3102 0.7661 0.3914 0.122 Uiso calc R 1 1
H H10B 0.3127 0.8215 0.3060 0.122 Uiso calc R 1 1
C C11 0.25900(8) 0.4453(8) 0.24966(15) 0.0717(9) Uani d . 1 1
C C12 0.26519(10) 0.5351(10) 0.17970(17) 0.0886(12) Uani d . 1 1
H H12 0.2857 0.6606 0.1742 0.106 Uiso calc R 1 1
C C13 0.23948(11) 0.4296(13) 0.11848(18) 0.1071(17) Uani d . 1 1
H H13 0.2425 0.4866 0.0703 0.128 Uiso calc R 1 1
C C14 0.20961(12) 0.2436(13) 0.12611(19) 0.1110(18) Uani d . 1 1
H H14 0.1932 0.1759 0.0830 0.133 Uiso calc R 1 1
C C15 0.20314(10) 0.1534(10) 0.19590(19) 0.0950(13) Uani d . 1 1
H H15 0.1826 0.0275 0.2010 0.114 Uiso calc R 1 1
C C16 0.22854(9) 0.2586(9) 0.25767(15) 0.0759(10) Uani d . 1 1
C C17 0.26215(10) 0.3639(13) 0.37379(17) 0.1112(19) Uani d . 1 1
C C18 0.20542(11) 0.0311(13) 0.3720(2) 0.1167(18) Uani d . 1 1
H H18A 0.2247 -0.0478 0.4132 0.140 Uiso calc R 1 1
H H18B 0.1947 -0.0992 0.3360 0.140 Uiso calc R 1 1
C C19 0.16587(10) 0.1509(11) 0.40316(19) 0.1004(15) Uani d . 1 1
H H19 0.1520 0.0222 0.4312 0.120 Uiso calc R 1 1
C C20 0.13151(8) 0.2522(7) 0.34121(15) 0.0691(8) Uani d . 1 1
H H20 0.1451 0.3805 0.3125 0.083 Uiso calc R 1 1
C C21 0.07154(9) 0.0921(5) 0.26029(16) 0.0603(7) Uani d . 1 1
H H21 0.0534 -0.0549 0.2683 0.072 Uiso calc R 1 1
C C22 0.06186(10) 0.4169(5) 0.17386(16) 0.0605(7) Uani d . 1 1
C C23 0.10223(10) 0.5292(8) 0.14949(18) 0.0817(9) Uani d . 1 1
H H23A 0.1275 0.4909 0.1862 0.123 Uiso calc R 1 1
H H23B 0.0987 0.7084 0.1452 0.123 Uiso calc R 1 1
H H23C 0.1065 0.4606 0.1014 0.123 Uiso calc R 1 1
C C24 0.02076(11) 0.4703(10) 0.1193(2) 0.0961(12) Uani d . 1 1
H H24A -0.0043 0.3961 0.1377 0.144 Uiso calc R 1 1
H H24B 0.0238 0.4000 0.0708 0.144 Uiso calc R 1 1
H H24C 0.0166 0.6489 0.1145 0.144 Uiso calc R 1 1
C C25 0.05565(8) 0.3204(5) 0.29936(14) 0.0545(6) Uani d . 1 1
H H25 0.0260 0.2961 0.3132 0.065 Uiso calc R 1 1
C C26 0.09055(9) 0.3618(6) 0.36827(14) 0.0633(7) Uani d . 1 1
H H26 0.0942 0.5405 0.3812 0.076 Uiso calc R 1 1
C C27 0.06435(14) 0.3616(13) 0.48528(18) 0.1196(19) Uani d . 1 1
H H27A 0.0569 0.2525 0.5244 0.179 Uiso calc R 1 1
H H27B 0.0387 0.4561 0.4644 0.179 Uiso calc R 1 1
H H27C 0.0873 0.4752 0.5062 0.179 Uiso calc R 1 1

loop_
_atom_site_aniso_label
_atom_site_aniso_U_11
_atom_site_aniso_U_22
_atom_site_aniso_U_33
_atom_site_aniso_U_12
_atom_site_aniso_U_13
_atom_site_aniso_U_23
O1 0.0660(11) 0.0826(16) 0.0778(12) -0.0040(12) -0.0015(9) -0.0167(13)
O2 0.0851(13) 0.0624(13) 0.0865(13) 0.0135(11) 0.0260(11) -0.0062(11)
O3 0.161(2) 0.0603(14) 0.0740(14) 0.0439(16) 0.0026(15) 0.0019(12)
O4 0.0904(13) 0.0398(10) 0.0644(11) 0.0097(10) 0.0062(9) -0.0033(9)
O5 0.0779(14) 0.226(4) 0.0636(13) 0.002(2) 0.0151(11) 0.017(2)
O6 0.0872(15) 0.380(8) 0.0505(11) -0.064(3) -0.0020(10) 0.015(3)
O7 0.0725(14) 0.258(5) 0.0744(14) -0.031(2) -0.0014(11) -0.008(3)
O8 0.0669(12) 0.0758(15) 0.0943(15) 0.0146(11) 0.0079(10) -0.0080(13)
O9 0.151(2) 0.0438(12) 0.0662(13) 0.0104(14) 0.0109(13) -0.0066(10)
O10 0.1105(16) 0.0384(10) 0.0670(11) 0.0061(11) 0.0227(11) 0.0008(9)
O11 0.0892(13) 0.113(2) 0.0667(12) -0.0176(15) 0.0283(11) 0.0105(14)
N1 0.0554(12) 0.155(3) 0.0552(13) -0.0049(18) 0.0080(10) -0.0127(19)
N2 0.0527(12) 0.166(4) 0.0640(14) 0.0023(19) 0.0037(11) 0.018(2)
C1 0.079(2) 0.126(4) 0.091(2) -0.011(2) -0.0100(17) 0.020(3)
C2 0.0650(14) 0.0552(16) 0.0605(14) -0.0068(13) 0.0073(11) -0.0038(13)
C3 0.0695(15) 0.0435(14) 0.0632(15) -0.0036(12) 0.0179(12) -0.0056(12)
C4 0.109(2) 0.0485(16) 0.0623(16) 0.0191(17) 0.0128(16) 0.0015(14)
C5 0.144(3) 0.113(3) 0.0684(19) -0.011(3) 0.028(2) 0.000(2)
C6 0.108(3) 0.093(3) 0.099(2) 0.008(3) -0.016(2) -0.001(2)
C7 0.095(2) 0.0382(14) 0.0783(18) 0.0023(14) 0.0306(16) -0.0018(13)
C8 0.0619(14) 0.078(2) 0.0587(15) -0.0090(15) 0.0121(11) -0.0092(15)
C9 0.0644(16) 0.137(4) 0.0619(17) -0.011(2) 0.0087(14) -0.027(2)
C10 0.0701(18) 0.158(4) 0.079(2) -0.004(2) 0.0204(16) -0.047(3)
C11 0.0517(13) 0.111(3) 0.0517(14) 0.0174(17) 0.0039(11) -0.0067(16)
C12 0.0699(17) 0.131(4) 0.0655(17) 0.020(2) 0.0112(14) 0.006(2)
C13 0.0747(19) 0.190(5) 0.0553(16) 0.020(3) 0.0050(15) 0.004(3)
C14 0.0730(19) 0.190(5) 0.0662(19) 0.016(3) -0.0017(16) -0.041(3)
C15 0.0607(16) 0.138(4) 0.085(2) 0.015(2) 0.0037(15) -0.026(3)
C16 0.0495(13) 0.116(3) 0.0612(15) 0.0206(17) 0.0051(11) -0.0022(18)
C17 0.0542(15) 0.222(6) 0.0568(16) -0.004(3) 0.0049(13) 0.004(3)
C18 0.0664(18) 0.176(5) 0.108(3) 0.025(3) 0.0119(18) 0.061(3)
C19 0.0643(17) 0.161(5) 0.076(2) -0.003(2) 0.0099(16) 0.036(3)
C20 0.0533(13) 0.094(2) 0.0590(14) -0.0128(16) 0.0066(11) 0.0080(16)
C21 0.0638(15) 0.0421(14) 0.0735(17) -0.0030(12) 0.0042(13) 0.0028(13)
C22 0.0768(16) 0.0463(15) 0.0579(14) 0.0066(13) 0.0084(12) -0.0020(12)
C23 0.0849(19) 0.085(2) 0.0790(19) 0.0100(19) 0.0228(16) 0.0095(19)
C24 0.084(2) 0.107(3) 0.092(2) 0.002(2) -0.0052(17) 0.009(2)
C25 0.0579(13) 0.0434(14) 0.0628(14) -0.0035(11) 0.0108(11) 0.0028(11)
C26 0.0664(14) 0.0660(18) 0.0590(14) -0.0146(14) 0.0148(11) -0.0018(14)
C27 0.117(3) 0.187(6) 0.0603(18) 0.040(4) 0.0316(19) 0.019(3)

loop_
_atom_type_symbol
_atom_type_description
_atom_type_scat_dispersion_real
_atom_type_scat_dispersion_imag
_atom_type_scat_source
C C 0.0033 0.0000 'International Tables Vol C Tables 4.2.6.8 and 6.1.1.4'
H H 0.0000 0.0000 'International Tables Vol C Tables 4.2.6.8 and 6.1.1.4'
N N 0.0061 0.0000 'International Tables Vol C Tables 4.2.6.8 and 6.1.1.4'
O O 0.0106 0.0000 'International Tables Vol C Tables 4.2.6.8 and 6.1.1.4'

loop_
_geom_angle_atom_site_label_1
_geom_angle_atom_site_label_2
_geom_angle_atom_site_label_3
_geom_angle
C1 O1 C2 113.3(3)
C7 O2 C8 108.6(2)
C4 O3 C7 109.1(3)
C3 O4 C4 108.8(2)
C9 O5 H5 109.5
C19 O7 H7 109.5
C21 O8 C20 110.4(2)
C21 O9 C22 110.6(2)
C25 O10 C22 111.0(2)
C27 O11 C26 114.0(4)
C17 N1 C11 109.2(3)
C17 N1 C10 122.1(3)
C11 N1 C10 128.6(3)
C17 N2 C16 109.2(3)
C17 N2 C18 123.1(3)
C16 N2 C18 127.7(4)
O1 C1 H1A 109.5
O1 C1 H1B 109.5
H1A C1 H1B 109.5
O1 C1 H1C 109.5
H1A C1 H1C 109.5
H1B C1 H1C 109.5
O1 C2 C8 110.9(2)
O1 C2 C3 109.0(2)
C8 C2 C3 101.6(2)
O1 C2 H2 111.6
C8 C2 H2 111.6
C3 C2 H2 111.6
O4 C3 C2 110.6(2)
O4 C3 C7 103.3(2)
C2 C3 C7 104.7(2)
O4 C3 H3 112.6
C2 C3 H3 112.6
C7 C3 H3 112.6
O3 C4 O4 105.2(2)
O3 C4 C6 108.5(3)
O4 C4 C6 108.4(3)
O3 C4 C5 111.1(3)
O4 C4 C5 109.8(3)
C6 C4 C5 113.4(3)
C4 C5 H5A 109.5
C4 C5 H5B 109.5
H5A C5 H5B 109.5
C4 C5 H5C 109.5
H5A C5 H5C 109.5
H5B C5 H5C 109.5
C4 C6 H6A 109.5
C4 C6 H6B 109.5
H6A C6 H6B 109.5
C4 C6 H6C 109.5
H6A C6 H6C 109.5
H6B C6 H6C 109.5
O2 C7 O3 110.2(3)
O2 C7 C3 107.3(2)
O3 C7 C3 105.8(2)
O2 C7 H7A 111.1
O3 C7 H7A 111.1
C3 C7 H7A 111.1
O2 C8 C9 107.0(3)
O2 C8 C2 104.6(2)
C9 C8 C2 116.6(2)
O2 C8 H8 109.4
C9 C8 H8 109.4
C2 C8 H8 109.4
O5 C9 C8 106.4(4)
O5 C9 C10 112.1(3)
C8 C9 C10 112.7(3)
O5 C9 H9 108.5
C8 C9 H9 108.5
C10 C9 H9 108.5
N1 C10 C9 113.5(4)
N1 C10 H10A 108.9
C9 C10 H10A 108.9
N1 C10 H10B 108.9
C9 C10 H10B 108.9
H10A C10 H10B 107.7
C12 C11 C16 121.7(3)
C12 C11 N1 131.1(4)
C16 C11 N1 107.2(3)
C13 C12 C11 116.5(4)
C13 C12 H12 121.8
C11 C12 H12 121.8
C12 C13 C14 122.0(4)
C12 C13 H13 119.0
C14 C13 H13 119.0
C15 C14 C13 121.8(4)
C15 C14 H14 119.1
C13 C14 H14 119.1
C14 C15 C16 116.6(4)
C14 C15 H15 121.7
C16 C15 H15 121.7
C15 C16 C11 121.3(3)
C15 C16 N2 131.8(4)
C11 C16 N2 106.9(3)
O6 C17 N2 126.6(5)
O6 C17 N1 125.9(5)
N2 C17 N1 107.5(3)
N2 C18 C19 112.7(5)
N2 C18 H18A 109.1
C19 C18 H18A 109.1
N2 C18 H18B 109.1
C19 C18 H18B 109.1
H18A C18 H18B 107.8
O7 C19 C20 105.7(4)
O7 C19 C18 113.1(3)
C20 C19 C18 112.4(3)
O7 C19 H19 108.5
C20 C19 H19 108.5
C18 C19 H19 108.5
O8 C20 C19 108.9(3)
O8 C20 C26 105.2(2)
C19 C20 C26 114.8(2)
O8 C20 H20 109.2
C19 C20 H20 109.2
C26 C20 H20 109.2
O9 C21 O8 113.2(3)
O9 C21 C25 105.5(2)
O8 C21 C25 107.3(2)
O9 C21 H21 110.2
O8 C21 H21 110.2
C25 C21 H21 110.2
O9 C22 O10 105.6(2)
O9 C22 C23 111.1(3)
O10 C22 C23 108.8(2)
O9 C22 C24 109.3(3)
O10 C22 C24 109.3(3)
C23 C22 C24 112.6(3)
C22 C23 H23A 109.5
C22 C23 H23B 109.5
H23A C23 H23B 109.5
C22 C23 H23C 109.5
H23A C23 H23C 109.5
H23B C23 H23C 109.5
C22 C24 H24A 109.5
C22 C24 H24B 109.5
H24A C24 H24B 109.5
C22 C24 H24C 109.5
H24A C24 H24C 109.5
H24B C24 H24C 109.5
O10 C25 C21 103.75(19)
O10 C25 C26 110.9(2)
C21 C25 C26 104.8(2)
O10 C25 H25 112.3
C21 C25 H25 112.3
C26 C25 H25 112.3
O11 C26 C20 110.3(3)
O11 C26 C25 108.6(2)
C20 C26 C25 101.5(2)
O11 C26 H26 112.0
C20 C26 H26 112.0
C25 C26 H26 112.0
O11 C27 H27A 109.5
O11 C27 H27B 109.5
H27A C27 H27B 109.5
O11 C27 H27C 109.5
H27A C27 H27C 109.5
H27B C27 H27C 109.5

loop_
_geom_bond_atom_site_label_1
_geom_bond_atom_site_label_2
_geom_bond_distance
O1 C1 1.389(5)
O1 C2 1.420(3)
O2 C7 1.390(4)
O2 C8 1.439(4)
O3 C4 1.404(4)
O3 C7 1.409(4)
O4 C3 1.412(3)
O4 C4 1.420(3)
O5 C9 1.420(6)
O5 H5 0.8200
O6 C17 1.225(3)
O7 C19 1.404(7)
O7 H7 0.8200
O8 C21 1.401(3)
O8 C20 1.432(4)
O9 C21 1.389(4)
O9 C22 1.416(4)
O10 C25 1.407(3)
O10 C22 1.426(3)
O11 C27 1.386(5)
O11 C26 1.410(3)
N1 C17 1.367(6)
N1 C11 1.392(3)
N1 C10 1.452(5)
N2 C17 1.360(6)
N2 C16 1.400(4)
N2 C18 1.452(6)
C1 H1A 0.9600
C1 H1B 0.9600
C1 H1C 0.9600
C2 C8 1.512(4)
C2 C3 1.518(4)
C2 H2 0.9800
C3 C7 1.529(4)
C3 H3 0.9800
C4 C6 1.502(5)
C4 C5 1.511(5)
C5 H5A 0.9600
C5 H5B 0.9600
C5 H5C 0.9600
C6 H6A 0.9600
C6 H6B 0.9600
C6 H6C 0.9600
C7 H7A 0.9800
C8 C9 1.502(4)
C8 H8 0.9800
C9 C10 1.520(5)
C9 H9 0.9800
C10 H10A 0.9700
C10 H10B 0.9700
C11 C12 1.377(4)
C11 C16 1.381(5)
C12 C13 1.372(5)
C12 H12 0.9300
C13 C14 1.365(8)
C13 H13 0.9300
C14 C15 1.377(6)
C14 H14 0.9300
C15 C16 1.374(5)
C15 H15 0.9300
C18 C19 1.539(6)
C18 H18A 0.9700
C18 H18B 0.9700
C19 C20 1.511(4)
C19 H19 0.9800
C20 C26 1.521(4)
C20 H20 0.9800
C21 C25 1.514(4)
C21 H21 0.9800
C22 C23 1.491(5)
C22 C24 1.502(4)
C23 H23A 0.9600
C23 H23B 0.9600
C23 H23C 0.9600
C24 H24A 0.9600
C24 H24B 0.9600
C24 H24C 0.9600
C25 C26 1.525(4)
C25 H25 0.9800
C26 H26 0.9800
C27 H27A 0.9600
C27 H27B 0.9600
C27 H27C 0.9600

loop_
_geom_hbond_atom_site_label_D
_geom_hbond_atom_site_label_H
_geom_hbond_atom_site_label_A
_geom_hbond_site_symmetry_A
_geom_hbond_distance_DH
_geom_hbond_distance_HA
_geom_hbond_distance_DA
_geom_hbond_angle_DHA
O5 H5 O6 . 0.82 2.22 2.981(3) 155
O7 H7 O6 . 0.82 2.30 2.946(3) 136
C7 H7A O4 1_565 0.98 2.36 3.165(4) 139
C21 H21 O10 1_545 0.98 2.32 3.103(3) 136

loop_
_geom_torsion_atom_site_label_1
_geom_torsion_atom_site_label_2
_geom_torsion_atom_site_label_3
_geom_torsion_atom_site_label_4
_geom_torsion
C1 O1 C2 C8 139.7(3)
C1 O1 C2 C3 -109.3(3)
C4 O4 C3 C2 133.8(2)
C4 O4 C3 C7 22.3(3)
O1 C2 C3 O4 156.9(2)
C8 C2 C3 O4 -86.0(3)
O1 C2 C3 C7 -92.5(3)
C8 C2 C3 C7 24.6(3)
C7 O3 C4 O4 24.3(4)
C7 O3 C4 C6 140.1(3)
C7 O3 C4 C5 -94.5(3)
C3 O4 C4 O3 -29.5(3)
C3 O4 C4 C6 -145.4(3)
C3 O4 C4 C5 90.1(3)
C8 O2 C7 O3 96.9(3)
C8 O2 C7 C3 -17.9(3)
C4 O3 C7 O2 -126.3(3)
C4 O3 C7 C3 -10.5(3)
O4 C3 C7 O2 110.5(3)
C2 C3 C7 O2 -5.3(3)
O4 C3 C7 O3 -7.2(3)
C2 C3 C7 O3 -123.0(3)
C7 O2 C8 C9 158.6(2)
C7 O2 C8 C2 34.3(3)
O1 C2 C8 O2 80.2(3)
C3 C2 C8 O2 -35.5(3)
O1 C2 C8 C9 -37.8(4)
C3 C2 C8 C9 -153.5(3)
O2 C8 C9 O5 -174.1(2)
C2 C8 C9 O5 -57.4(4)
O2 C8 C9 C10 62.8(4)
C2 C8 C9 C10 179.4(4)
C17 N1 C10 C9 85.0(4)
C11 N1 C10 C9 -92.3(5)
O5 C9 C10 N1 -50.1(4)
C8 C9 C10 N1 69.8(5)
C17 N1 C11 C12 -179.2(4)
C10 N1 C11 C12 -1.6(7)
C17 N1 C11 C16 0.4(4)
C10 N1 C11 C16 178.0(4)
C16 C11 C12 C13 0.1(6)
N1 C11 C12 C13 179.7(4)
C11 C12 C13 C14 -0.7(7)
C12 C13 C14 C15 0.9(8)
C13 C14 C15 C16 -0.5(7)
C14 C15 C16 C11 -0.1(6)
C14 C15 C16 N2 -179.8(4)
C12 C11 C16 C15 0.3(5)
N1 C11 C16 C15 -179.4(3)
C12 C11 C16 N2 -180.0(3)
N1 C11 C16 N2 0.4(4)
C17 N2 C16 C15 178.7(4)
C18 N2 C16 C15 0.5(7)
C17 N2 C16 C11 -1.0(4)
C18 N2 C16 C11 -179.3(4)
C16 N2 C17 O6 -178.3(6)
C18 N2 C17 O6 0.0(9)
C16 N2 C17 N1 1.3(5)
C18 N2 C17 N1 179.6(4)
C11 N1 C17 O6 178.6(6)
C10 N1 C17 O6 0.8(8)
C11 N1 C17 N2 -1.0(5)
C10 N1 C17 N2 -178.8(4)
C17 N2 C18 C19 82.3(5)
C16 N2 C18 C19 -99.7(5)
N2 C18 C19 O7 -54.2(4)
N2 C18 C19 C20 65.3(5)
C21 O8 C20 C19 149.5(2)
C21 O8 C20 C26 25.9(3)
O7 C19 C20 O8 -176.7(2)
C18 C19 C20 O8 59.5(5)
O7 C19 C20 C26 -59.0(4)
C18 C19 C20 C26 177.2(4)
C22 O9 C21 O8 -99.7(3)
C22 O9 C21 C25 17.3(4)
C20 O8 C21 O9 108.5(3)
C20 O8 C21 C25 -7.5(3)
C21 O9 C22 O10 -9.3(4)
C21 O9 C22 C23 108.4(3)
C21 O9 C22 C24 -126.8(3)
C25 O10 C22 O9 -3.4(3)
C25 O10 C22 C23 -122.7(3)
C25 O10 C22 C24 114.0(3)
C22 O10 C25 C21 13.4(3)
C22 O10 C25 C26 125.3(2)
O9 C21 C25 O10 -18.4(3)
O8 C21 C25 O10 102.5(3)
O9 C21 C25 C26 -134.8(2)
O8 C21 C25 C26 -13.8(3)
C27 O11 C26 C20 141.0(3)
C27 O11 C26 C25 -108.6(3)
O8 C20 C26 O11 82.3(3)
C19 C20 C26 O11 -37.4(4)
O8 C20 C26 C25 -32.7(3)
C19 C20 C26 C25 -152.4(3)
O10 C25 C26 O11 160.3(2)
C21 C25 C26 O11 -88.4(3)
O10 C25 C26 C20 -83.4(3)
C21 C25 C26 C20 27.9(3)

loop_
_cod_related_entry_id
_cod_related_entry_database
_cod_related_entry_code
1 ChemSpider 30657457
